data_2240728
loop_
_publ_author_name
'Akkurt, Mehmet'
'Knight, Kyle S.'
'Mohamed, Shaaban K.'
'Hussein, Bahgat R. M.'
'Albayati, Mustafa R.'

_publ_section_title
;
 Crystal structure of
 <i>N</i>-[4-amino-5-cyano-6-(methylsulfanyl)pyridin-2-yl]acetamide
 hemihydrate
;
_journal_coeditor_code SU5077
_journal_issue 3
_journal_name_full 'Acta Crystallographica Section E'
_journal_page_first o171
_journal_page_last o172
_journal_paper_doi 10.1107/S205698901500256X
_journal_volume 71
_journal_year 2015
_chemical_formula_iupac 'C9 H10 N4 O1 S, 0.5H2 O'
_chemical_formula_moiety 'C9 H10 N4 O1 S, 0.5(H2 O)'
_chemical_formula_sum 'C9 H11 N4 O1.5 S'
_chemical_formula_weight 231.28
_chemical_name_systematic
;
<i>N</i>-[4-Amino-5-cyano-6-(methylsulfanyl)pyridin-2-yl]acetamide
hemihydrate
;
_space_group_crystal_system triclinic
_space_group_IT_number 2
_space_group_name_Hall '-P 1'
_space_group_name_H-M_alt 'P -1'
_symmetry_space_group_name_Hall '-P 1'
_symmetry_space_group_name_H-M 'P -1'
_atom_sites_solution_hydrogens mixed
_atom_sites_solution_primary direct
_atom_sites_solution_secondary difmap
_audit_creation_method SHELXL-2014/6
_cell_angle_alpha 84.221(10)
_cell_angle_beta 80.036(10)
_cell_angle_gamma 82.136(11)
_cell_formula_units_Z 4
_cell_length_a 8.229(3)
_cell_length_b 10.181(4)
_cell_length_c 13.198(5)
_cell_measurement_reflns_used 4579
_cell_measurement_temperature 200(2)
_cell_measurement_theta_max 25.12
_cell_measurement_theta_min 2.46
_cell_volume 1075.4(7)
_computing_cell_refinement
;
SAINT (Bruker, 2009)
;
_computing_data_collection
;
APEX2 (Bruker, 2009)
;
_computing_data_reduction
;
SAINT (Bruker, 2009)
;
_computing_molecular_graphics
;
PLATON (Spek, 2009)
;
_computing_publication_material
;
SHELXL2014 (Sheldrick, 2015) and PLATON (Spek, 2009)
;
_computing_structure_refinement
;
SHELXL2014 (Sheldrick, 2015)
;
_computing_structure_solution
;
SHELXS2014 (Sheldrick, 2008)
;
_diffrn_ambient_temperature 200(2)
_diffrn_measured_fraction_theta_full 0.973
_diffrn_measured_fraction_theta_max 0.977
_diffrn_measurement_device_type 'Bruker SMART X2S benchtop'
_diffrn_measurement_method '\w scans'
_diffrn_radiation_monochromator 'doubly curved silicon crystal'
_diffrn_radiation_source 'XOS X-beam microfocus source'
_diffrn_radiation_type MoK\a
_diffrn_radiation_wavelength 0.71073
_diffrn_reflns_av_R_equivalents 0.0658
_diffrn_reflns_limit_h_max 9
_diffrn_reflns_limit_h_min -9
_diffrn_reflns_limit_k_max 12
_diffrn_reflns_limit_k_min -12
_diffrn_reflns_limit_l_max 15
_diffrn_reflns_limit_l_min -15
_diffrn_reflns_number 19554
_diffrn_reflns_theta_full 25.242
_diffrn_reflns_theta_max 25.212
_diffrn_reflns_theta_min 2.464
_exptl_absorpt_coefficient_mu 0.286
_exptl_absorpt_correction_T_max 1.0000
_exptl_absorpt_correction_T_min 0.8130
_exptl_absorpt_correction_type multi-scan
_exptl_absorpt_process_details
;
(SADABS; Bruker, 2009)
;
_exptl_crystal_colour yellow
_exptl_crystal_density_diffrn 1.428
_exptl_crystal_description block
_exptl_crystal_F_000 484
_exptl_crystal_size_max 0.40
_exptl_crystal_size_mid 0.40
_exptl_crystal_size_min 0.40
_refine_diff_density_max 0.633
_refine_diff_density_min -0.309
_refine_ls_extinction_method none
_refine_ls_goodness_of_fit_ref 1.031
_refine_ls_hydrogen_treatment mixed
_refine_ls_matrix_type full
_refine_ls_number_parameters 305
_refine_ls_number_reflns 3775
_refine_ls_number_restraints 9
_refine_ls_restrained_S_all 1.029
_refine_ls_R_factor_all 0.0873
_refine_ls_R_factor_gt 0.0522
_refine_ls_shift/su_max 0.001
_refine_ls_shift/su_mean 0.000
_refine_ls_structure_factor_coef Fsqd
_refine_ls_weighting_details 'w=1/[\s^2^(Fo^2^)+(0.0859P)^2^+0.1759P] where P=(Fo^2^+2Fc^2^)/3'
_refine_ls_weighting_scheme calc
_refine_ls_wR_factor_gt 0.1323
_refine_ls_wR_factor_ref 0.1503
_reflns_number_gt 2517
_reflns_number_total 3775
_reflns_threshold_expression I>2\s(I)
_cod_data_source_file su5077sup1.cif
_cod_data_source_block I
_cod_original_formula_sum 'C9 H11 N4 O1.50 S'
_cod_database_code 2240728
_cod_database_fobs_code 2240728
_shelx_space_group_comment
;
The symmetry employed for this shelxl refinement is uniquely defined
by the following loop, which should always be used as a source of
symmetry information in preference to the above space-group names.
They are only intended as comments.
;
_shelxl_version_number 2014/6

loop_
_space_group_symop_operation_xyz
'x, y, z'
'-x, -y, -z'

loop_
_atom_site_type_symbol
_atom_site_label
_atom_site_fract_x
_atom_site_fract_y
_atom_site_fract_z
_atom_site_U_iso_or_equiv
_atom_site_adp_type
_atom_site_calc_flag
_atom_site_occupancy
_atom_site_disorder_assembly
_atom_site_disorder_group
S S1 0.84898(9) -0.09268(8) -0.11814(5) 0.0324(2) Uani d 1 . .
O O1 0.3621(3) 0.3985(2) 0.14350(16) 0.0444(6) Uani d 1 . .
N N1 0.6422(3) 0.1137(2) -0.04595(17) 0.0243(5) Uani d 1 . .
N N2 0.4586(3) 0.2943(2) -0.00302(17) 0.0263(6) Uani d 1 . .
H H2N 0.4539 0.3015 -0.0695 0.032 Uiso calc 1 . .
N N3 0.7191(3) 0.0201(3) 0.25778(18) 0.0369(7) Uani d 1 . .
H H3AN 0.6676 0.0723 0.3056 0.044 Uiso calc 1 . .
H H3BN 0.7858 -0.0510 0.2744 0.044 Uiso calc 1 . .
N N4 0.9584(4) -0.2438(3) 0.1290(2) 0.0453(7) Uani d 1 . .
C C1 0.5671(3) 0.1876(3) 0.0309(2) 0.0234(6) Uani d 1 . .
C C2 0.5899(3) 0.1621(3) 0.1320(2) 0.0267(7) Uani d 1 . .
H H2 0.5348 0.2200 0.1827 0.032 Uiso calc 1 . .
C C3 0.6957(3) 0.0492(3) 0.1588(2) 0.0263(7) Uani d 1 . .
C C4 0.7727(3) -0.0312(3) 0.0799(2) 0.0224(6) Uani d 1 . .
C C5 0.7434(3) 0.0062(3) -0.0213(2) 0.0229(6) Uani d 1 . .
C C6 0.7793(4) -0.0068(3) -0.2309(2) 0.0440(9) Uani d 1 . .
H H6A 0.8123 0.0831 -0.2403 0.066 Uiso calc 1 . .
H H6B 0.6579 -0.0013 -0.2227 0.066 Uiso calc 1 . .
H H6C 0.8295 -0.0553 -0.2914 0.066 Uiso calc 1 . .
C C7 0.3596(3) 0.3882(3) 0.0525(2) 0.0286(7) Uani d 1 . .
C C8 0.2446(4) 0.4802(3) -0.0064(2) 0.0359(8) Uani d 1 . .
H H8A 0.1873 0.5507 0.0368 0.054 Uiso calc 1 . .
H H8B 0.1626 0.4302 -0.0258 0.054 Uiso calc 1 . .
H H8C 0.3088 0.5199 -0.0688 0.054 Uiso calc 1 . .
C C9 0.8785(4) -0.1495(3) 0.1042(2) 0.0290(7) Uani d 1 . .
S S2 0.05057(10) 0.70420(8) 0.65341(6) 0.0356(3) Uani d 1 . .
O O2 0.5272(3) 0.2080(2) 0.39329(15) 0.0378(5) Uani d 1 . .
N N5 0.2537(3) 0.4955(2) 0.58226(16) 0.0215(5) Uani d 1 . .
N N6 0.4339(3) 0.3125(2) 0.53944(17) 0.0255(5) Uani d 1 . .
H H6N 0.4420 0.3077 0.6053 0.031 Uiso calc 1 . .
N N7 0.1738(3) 0.5867(3) 0.27873(18) 0.0362(7) Uani d 1 . .
H H7AN 0.1079 0.6583 0.2620 0.043 Uiso calc 1 . .
H H7BN 0.2260 0.5349 0.2308 0.043 Uiso calc 1 . .
N N8 -0.0881(3) 0.8386(3) 0.4093(2) 0.0424(7) Uani d 1 . .
C C10 0.3278(3) 0.4203(3) 0.5052(2) 0.0236(6) Uani d 1 . .
C C11 0.3036(3) 0.4451(3) 0.4037(2) 0.0256(6) Uani d 1 . .
H H11 0.3597 0.3881 0.3526 0.031 Uiso calc 1 . .
C C12 0.1947(3) 0.5562(3) 0.3782(2) 0.0240(6) Uani d 1 . .
C C13 0.1145(3) 0.6354(3) 0.4567(2) 0.0251(7) Uani d 1 . .
C C14 0.1495(3) 0.6013(3) 0.5577(2) 0.0251(6) Uani d 1 . .
C C15 0.1416(4) 0.6296(3) 0.7623(2) 0.0427(9) Uani d 1 . .
H H15C 0.0914 0.6770 0.8233 0.064 Uiso calc 1 . .
H H15B 0.2615 0.6348 0.7486 0.064 Uiso calc 1 . .
H H15A 0.1216 0.5362 0.7747 0.064 Uiso calc 1 . .
C C16 0.5260(3) 0.2144(3) 0.4854(2) 0.0262(7) Uani d 1 . .
C C17 0.6252(4) 0.1123(3) 0.5476(2) 0.0337(7) Uani d 1 . .
H H17A 0.5529 0.0487 0.5854 0.051 Uiso calc 1 . .
H H17B 0.6719 0.1564 0.5967 0.051 Uiso calc 1 . .
H H17C 0.7157 0.0652 0.5014 0.051 Uiso calc 1 . .
C C18 0.0001(4) 0.7485(3) 0.4338(2) 0.0298(7) Uani d 1 . .
O O3A 0.4983(13) 0.2878(10) -0.2316(7) 0.066(3) Uani d 0.5 A 1
H H3A1 0.541(6) 0.223(3) -0.2637(16) 0.099 Uiso d 0.5 B 1
H H3A2 0.555(10) 0.352(5) -0.254(6) 0.099 Uiso d 0.5 C 1
O O3B 0.4470(11) 0.3490(9) -0.2356(7) 0.052(2) Uani d 0.5 D 2
H H3B1 0.383(8) 0.416(5) -0.255(7) 0.077 Uiso d 0.5 E 2
H H3B2 0.386(8) 0.289(6) -0.214(2) 0.077 Uiso d 0.5 F 2

loop_
_atom_site_aniso_label
_atom_site_aniso_U_11
_atom_site_aniso_U_22
_atom_site_aniso_U_33
_atom_site_aniso_U_12
_atom_site_aniso_U_13
_atom_site_aniso_U_23
S1 0.0361(5) 0.0342(5) 0.0234(4) 0.0139(4) -0.0053(3) -0.0092(3)
O1 0.0625(15) 0.0445(15) 0.0215(12) 0.0279(12) -0.0163(10) -0.0105(10)
N1 0.0268(12) 0.0269(14) 0.0176(12) 0.0047(11) -0.0036(10) -0.0051(10)
N2 0.0342(13) 0.0255(14) 0.0165(12) 0.0124(11) -0.0094(10) -0.0014(10)
N3 0.0503(16) 0.0343(16) 0.0206(13) 0.0244(13) -0.0121(11) -0.0046(11)
N4 0.0523(17) 0.0385(18) 0.0426(17) 0.0174(15) -0.0188(14) -0.0031(14)
C1 0.0246(14) 0.0214(15) 0.0222(14) 0.0048(12) -0.0043(11) -0.0014(12)
C2 0.0325(15) 0.0264(17) 0.0194(14) 0.0093(13) -0.0059(12) -0.0069(12)
C3 0.0306(15) 0.0257(17) 0.0226(15) 0.0035(13) -0.0098(12) -0.0014(12)
C4 0.0235(14) 0.0223(15) 0.0199(14) 0.0059(12) -0.0051(11) -0.0040(11)
C5 0.0217(14) 0.0245(16) 0.0226(15) 0.0017(12) -0.0060(11) -0.0042(12)
C6 0.054(2) 0.049(2) 0.0224(16) 0.0151(17) -0.0047(15) -0.0050(15)
C7 0.0321(16) 0.0274(17) 0.0244(16) 0.0072(13) -0.0079(13) -0.0014(13)
C8 0.0411(18) 0.0340(19) 0.0298(17) 0.0164(15) -0.0111(14) -0.0085(14)
C9 0.0347(16) 0.0286(18) 0.0233(15) 0.0044(15) -0.0085(13) -0.0046(13)
S2 0.0450(5) 0.0339(5) 0.0249(4) 0.0171(4) -0.0098(3) -0.0110(3)
O2 0.0507(13) 0.0362(13) 0.0234(11) 0.0194(10) -0.0134(10) -0.0081(9)
N5 0.0245(12) 0.0211(13) 0.0185(12) 0.0055(10) -0.0059(9) -0.0061(10)
N6 0.0319(13) 0.0292(14) 0.0139(11) 0.0102(11) -0.0090(10) -0.0042(10)
N7 0.0516(16) 0.0314(15) 0.0213(13) 0.0178(13) -0.0114(12) -0.0028(11)
N8 0.0465(16) 0.0372(17) 0.0392(16) 0.0147(14) -0.0137(13) 0.0030(13)
C10 0.0263(15) 0.0249(16) 0.0189(14) 0.0021(13) -0.0042(11) -0.0042(12)
C11 0.0324(15) 0.0262(16) 0.0174(14) 0.0078(13) -0.0071(12) -0.0072(12)
C12 0.0286(15) 0.0252(16) 0.0184(14) 0.0013(13) -0.0078(11) -0.0016(12)
C13 0.0284(15) 0.0213(16) 0.0241(15) 0.0080(13) -0.0084(12) -0.0030(12)
C14 0.0279(15) 0.0246(16) 0.0222(15) 0.0042(13) -0.0072(12) -0.0041(12)
C15 0.056(2) 0.046(2) 0.0249(16) 0.0141(17) -0.0152(15) -0.0120(15)
C16 0.0281(15) 0.0284(17) 0.0219(15) 0.0018(13) -0.0066(12) -0.0028(13)
C17 0.0413(18) 0.0279(17) 0.0300(17) 0.0108(14) -0.0107(14) -0.0044(13)
C18 0.0358(17) 0.0283(18) 0.0238(15) 0.0029(15) -0.0052(13) -0.0039(13)
O3A 0.077(7) 0.086(8) 0.031(3) -0.003(5) 0.002(4) -0.017(5)
O3B 0.050(5) 0.072(6) 0.029(3) 0.004(4) -0.006(3) -0.005(4)

loop_
_atom_type_symbol
_atom_type_description
_atom_type_scat_dispersion_real
_atom_type_scat_dispersion_imag
_atom_type_scat_source
C C 0.0033 0.0016 'International Tables Vol C Tables 4.2.6.8 and 6.1.1.4'
H H 0.0000 0.0000 'International Tables Vol C Tables 4.2.6.8 and 6.1.1.4'
N N 0.0061 0.0033 'International Tables Vol C Tables 4.2.6.8 and 6.1.1.4'
O O 0.0106 0.0060 'International Tables Vol C Tables 4.2.6.8 and 6.1.1.4'
S S 0.1246 0.1234 'International Tables Vol C Tables 4.2.6.8 and 6.1.1.4'

loop_
_geom_angle_atom_site_label_1
_geom_angle_atom_site_label_2
_geom_angle_atom_site_label_3
_geom_angle
C5 S1 C6 102.00(14)
C5 N1 C1 116.9(2)
C7 N2 C1 128.8(2)
C7 N2 H2N 115.6
C1 N2 H2N 115.6
C3 N3 H3AN 120.0
C3 N3 H3BN 120.0
H3AN N3 H3BN 120.0
N1 C1 C2 124.8(3)
N1 C1 N2 112.0(2)
C2 C1 N2 123.2(3)
C1 C2 C3 118.7(3)
C1 C2 H2 120.6
C3 C2 H2 120.6
N3 C3 C2 120.2(3)
N3 C3 C4 122.4(3)
C2 C3 C4 117.3(2)
C3 C4 C5 119.1(2)
C3 C4 C9 119.3(2)
C5 C4 C9 121.6(2)
N1 C5 C4 123.1(2)
N1 C5 S1 119.3(2)
C4 C5 S1 117.6(2)
S1 C6 H6A 109.5
S1 C6 H6B 109.5
H6A C6 H6B 109.5
S1 C6 H6C 109.5
H6A C6 H6C 109.5
H6B C6 H6C 109.5
O1 C7 N2 123.4(2)
O1 C7 C8 121.8(3)
N2 C7 C8 114.8(2)
C7 C8 H8A 109.5
C7 C8 H8B 109.5
H8A C8 H8B 109.5
C7 C8 H8C 109.5
H8A C8 H8C 109.5
H8B C8 H8C 109.5
N4 C9 C4 176.3(3)
C14 S2 C15 101.47(14)
C14 N5 C10 116.8(2)
C16 N6 C10 129.0(2)
C16 N6 H6N 115.5
C10 N6 H6N 115.5
C12 N7 H7AN 120.0
C12 N7 H7BN 120.0
H7AN N7 H7BN 120.0
N5 C10 C11 124.8(3)
N5 C10 N6 111.9(2)
C11 C10 N6 123.2(2)
C10 C11 C12 118.2(2)
C10 C11 H11 120.9
C12 C11 H11 120.9
N7 C12 C13 122.0(3)
N7 C12 C11 119.7(3)
C13 C12 C11 118.3(2)
C12 C13 C14 118.7(2)
C12 C13 C18 119.8(2)
C14 C13 C18 121.5(2)
N5 C14 C13 123.2(2)
N5 C14 S2 119.3(2)
C13 C14 S2 117.6(2)
S2 C15 H15C 109.5
S2 C15 H15B 109.5
H15C C15 H15B 109.5
S2 C15 H15A 109.5
H15C C15 H15A 109.5
H15B C15 H15A 109.5
O2 C16 N6 122.9(2)
O2 C16 C17 122.4(3)
N6 C16 C17 114.8(2)
C16 C17 H17A 109.5
C16 C17 H17B 109.5
H17A C17 H17B 109.5
C16 C17 H17C 109.5
H17A C17 H17C 109.5
H17B C17 H17C 109.5
N8 C18 C13 176.0(3)
H3A1 O3A H3A2 108(3)
H3B1 O3B H3B2 106(3)

loop_
_geom_bond_atom_site_label_1
_geom_bond_atom_site_label_2
_geom_bond_distance
S1 C5 1.743(3)
S1 C6 1.790(3)
O1 C7 1.219(3)
N1 C5 1.330(4)
N1 C1 1.336(4)
N2 C7 1.356(4)
N2 C1 1.398(3)
N2 H2N 0.8800
N3 C3 1.350(3)
N3 H3AN 0.8800
N3 H3BN 0.8800
N4 C9 1.140(4)
C1 C2 1.374(4)
C2 C3 1.399(4)
C2 H2 0.9500
C3 C4 1.399(4)
C4 C5 1.403(4)
C4 C9 1.430(4)
C6 H6A 0.9800
C6 H6B 0.9800
C6 H6C 0.9800
C7 C8 1.497(4)
C8 H8A 0.9800
C8 H8B 0.9800
C8 H8C 0.9800
S2 C14 1.742(3)
S2 C15 1.789(3)
O2 C16 1.222(3)
N5 C14 1.332(3)
N5 C10 1.345(3)
N6 C16 1.353(3)
N6 C10 1.394(3)
N6 H6N 0.8800
N7 C12 1.353(3)
N7 H7AN 0.8800
N7 H7BN 0.8800
N8 C18 1.145(4)
C10 C11 1.381(4)
C11 C12 1.395(4)
C11 H11 0.9500
C12 C13 1.395(4)
C13 C14 1.411(4)
C13 C18 1.427(4)
C15 H15C 0.9800
C15 H15B 0.9800
C15 H15A 0.9800
C16 C17 1.500(4)
C17 H17A 0.9800
C17 H17B 0.9800
C17 H17C 0.9800
O3A H3A1 0.823(18)
O3A H3A2 0.85(2)
O3B H3B1 0.85(2)
O3B H3B2 0.84(2)

loop_
_geom_hbond_atom_site_label_D
_geom_hbond_atom_site_label_H
_geom_hbond_atom_site_label_A
_geom_hbond_site_symmetry_A
_geom_hbond_distance_DH
_geom_hbond_distance_HA
_geom_hbond_distance_DA
_geom_hbond_angle_DHA
N3 H3AN O2 . 0.88 2.00 2.870(3) 169
N7 H7BN O1 . 0.88 1.99 2.860(3) 170
N3 H3BN N8 1_645 0.88 2.33 3.080(4) 143
N7 H7AN N4 1_465 0.88 2.38 3.116(4) 142
N2 H2N O3A . 0.88 2.12 2.984(10) 166
N2 H2N O3B . 0.88 2.21 3.079(9) 172
N6 H6N O3A 1_556 0.88 2.26 3.138(10) 173
N6 H6N O3B 1_556 0.88 2.19 3.051(9) 166
O3A H3A2 N7 2_665 0.85(2) 2.36(6) 3.083(12) 143(9)
O3B H3B1 N5 1_554 0.85(2) 2.57(6) 3.239(8) 137(8)

loop_
_geom_torsion_atom_site_label_1
_geom_torsion_atom_site_label_2
_geom_torsion_atom_site_label_3
_geom_torsion_atom_site_label_4
_geom_torsion
C5 N1 C1 C2 1.5(4)
C5 N1 C1 N2 -177.4(2)
C7 N2 C1 N1 178.7(3)
C7 N2 C1 C2 -0.2(5)
N1 C1 C2 C3 -1.7(4)
N2 C1 C2 C3 177.1(3)
C1 C2 C3 N3 -179.1(3)
C1 C2 C3 C4 0.1(4)
N3 C3 C4 C5 -179.5(3)
C2 C3 C4 C5 1.4(4)
N3 C3 C4 C9 0.8(4)
C2 C3 C4 C9 -178.4(2)
C1 N1 C5 C4 0.1(4)
C1 N1 C5 S1 -178.62(19)
C3 C4 C5 N1 -1.6(4)
C9 C4 C5 N1 178.2(3)
C3 C4 C5 S1 177.2(2)
C9 C4 C5 S1 -3.1(4)
C6 S1 C5 N1 0.3(3)
C6 S1 C5 C4 -178.5(2)
C1 N2 C7 O1 6.3(5)
C1 N2 C7 C8 -173.6(3)
C14 N5 C10 C11 0.1(4)
C14 N5 C10 N6 -180.0(2)
C16 N6 C10 N5 178.3(3)
C16 N6 C10 C11 -1.7(4)
N5 C10 C11 C12 0.0(4)
N6 C10 C11 C12 -179.9(2)
C10 C11 C12 N7 177.1(3)
C10 C11 C12 C13 -0.8(4)
N7 C12 C13 C14 -176.5(3)
C11 C12 C13 C14 1.3(4)
N7 C12 C13 C18 3.2(4)
C11 C12 C13 C18 -179.0(3)
C10 N5 C14 C13 0.5(4)
C10 N5 C14 S2 -179.4(2)
C12 C13 C14 N5 -1.2(4)
C18 C13 C14 N5 179.1(3)
C12 C13 C14 S2 178.7(2)
C18 C13 C14 S2 -1.1(4)
C15 S2 C14 N5 3.4(3)
C15 S2 C14 C13 -176.4(2)
C10 N6 C16 O2 0.0(5)
C10 N6 C16 C17 -179.2(3)
